data_7220224
loop_
_publ_author_name
'Pilkington, Melanie'
'Wang, Qiang'
'Zecchini, Matteo'
'Wallis, John D.'
'Wu, Yiliang'
'Rawson, Jeremy Michael'

_publ_section_title
;
 A family of unsymmetrical hydroxyl-substituted BEDT-TTF donors:
 syntheses, structures and preliminary thin film studies
;
_journal_name_full 'RSC Adv.'
_journal_paper_doi 10.1039/C5RA04568A
_journal_year 2015
_chemical_formula_moiety 'C11 H10 O S8, I3'
_chemical_formula_sum 'C11 H10 I3 O S8'
_chemical_formula_weight 795.37
_chemical_name_common
;
Hydroxymethyl-(BEDT-TTF) triiodide
;
_space_group_crystal_system monoclinic
_space_group_IT_number 15
_space_group_name_H-M_alt 'I 2/c 1 1'
_symmetry_space_group_name_Hall '-I 2yc'
_symmetry_space_group_name_H-M 'I 1 2/c 1'
_atom_sites_solution_hydrogens geom
_atom_sites_solution_primary direct
_atom_sites_solution_secondary difmap
_audit_creation_method SHELXL-2013
_audit_update_record
;
2015-03-03 deposited with the CCDC.
2015-04-13 downloaded from the CCDC.
;
_cell_angle_alpha 90
_cell_angle_beta 98.022(6)
_cell_angle_gamma 90
_cell_formula_units_Z 12
_cell_length_a 14.5595(7)
_cell_length_b 13.7315(7)
_cell_length_c 33.707(3)
_cell_measurement_reflns_used 4567
_cell_measurement_temperature 150(2)
_cell_measurement_theta_max 23.9440
_cell_measurement_theta_min 3.2130
_cell_volume 6672.9(8)
_computing_cell_refinement
;
CrysAlisPro, Agilent Technologies,
Version 1.171.36.28 (release 01-02-2013 CrysAlis171 .NET)
(compiled Feb  1 2013,16:14:44)
;
_computing_data_collection
;
CrysAlisPro, Agilent Technologies,
Version 1.171.36.28 (release 01-02-2013 CrysAlis171 .NET)
(compiled Feb  1 2013,16:14:44)
;
_computing_data_reduction
;
CrysAlisPro, Agilent Technologies,
Version 1.171.36.28 (release 01-02-2013 CrysAlis171 .NET)
(compiled Feb  1 2013,16:14:44)
_computing_structure_solution     'SHELXS'
_computing_structure_refinement   'SHELXL-2013 (Sheldrick, 2013)'
_computing_molecular_graphics     ?
_computing_publication_material   ?
;
_diffrn_ambient_temperature 150(2)
_diffrn_detector_area_resol_mean 7.9916
_diffrn_measured_fraction_theta_full 0.970
_diffrn_measured_fraction_theta_max 0.998
_diffrn_measurement_device_type 'Xcalibur, Sapphire3'
_diffrn_measurement_method '\w scans'
_diffrn_radiation_monochromator graphite
_diffrn_radiation_source 'Enhance (Mo) X-ray Source'
_diffrn_radiation_type MoK\a
_diffrn_radiation_wavelength 0.71073
_diffrn_reflns_av_R_equivalents 0.0608
_diffrn_reflns_av_unetI/netI 0.0680
_diffrn_reflns_laue_measured_fraction_full 0.970
_diffrn_reflns_laue_measured_fraction_max 0.998
_diffrn_reflns_limit_h_max 17
_diffrn_reflns_limit_h_min -17
_diffrn_reflns_limit_k_max 16
_diffrn_reflns_limit_k_min -13
_diffrn_reflns_limit_l_max 36
_diffrn_reflns_limit_l_min -40
_diffrn_reflns_number 19151
_diffrn_reflns_point_group_measured_fraction_full 0.970
_diffrn_reflns_point_group_measured_fraction_max 0.998
_diffrn_reflns_theta_full 25.242
_diffrn_reflns_theta_max 25.000
_diffrn_reflns_theta_min 3.032
_exptl_absorpt_coefficient_mu 4.965
_exptl_absorpt_correction_T_max 0.834
_exptl_absorpt_correction_T_min 0.408
_exptl_absorpt_correction_type analytical
_exptl_absorpt_process_details
;
CrysAlisPro, Agilent Technologies,
Version 1.171.36.28 (release 01-02-2013 CrysAlis171 .NET)
(compiled Feb  1 2013,16:14:44)
Analytical numeric absorption correction using a multifaceted crystal
            model based on expressions derived by R.C. Clark & J.S. Reid.
(Clark, R. C. & Reid, J. S. (1995). Acta Cryst. A51, 887-897)
;
_exptl_crystal_colour black
_exptl_crystal_density_diffrn 2.375
_exptl_crystal_description plate
_exptl_crystal_F_000 4452
_exptl_crystal_size_max 0.330
_exptl_crystal_size_mid 0.210
_exptl_crystal_size_min 0.140
_refine_diff_density_max 1.294
_refine_diff_density_min -1.237
_refine_diff_density_rms 0.198
_refine_ls_extinction_method none
_refine_ls_goodness_of_fit_ref 1.115
_refine_ls_hydrogen_treatment constr
_refine_ls_matrix_type full
_refine_ls_number_parameters 313
_refine_ls_number_reflns 5873
_refine_ls_number_restraints 77
_refine_ls_restrained_S_all 1.109
_refine_ls_R_factor_all 0.1171
_refine_ls_R_factor_gt 0.0893
_refine_ls_shift/su_max 0.000
_refine_ls_shift/su_mean 0.000
_refine_ls_structure_factor_coef Fsqd
_refine_ls_weighting_details 'w=1/[\s^2^(Fo^2^)+(0.0759P)^2^+188.7567P] where P=(Fo^2^+2Fc^2^)/3'
_refine_ls_weighting_scheme calc
_refine_ls_wR_factor_gt 0.1987
_refine_ls_wR_factor_ref 0.2140
_reflns_Friedel_coverage 0.000
_reflns_number_gt 4400
_reflns_number_total 5873
_reflns_threshold_expression 'I > 2\s(I)'
_cod_data_source_file c5ra04568a2.cif
_cod_data_source_block absnew
_cod_database_code 7220224
_shelx_space_group_comment
;
The symmetry employed for this shelxl refinement is uniquely defined
by the following loop, which should always be used as a source of
symmetry information in preference to the above space-group names.
They are only intended as comments.
;
_shelx_estimated_absorpt_t_min 0.291
_shelx_estimated_absorpt_t_max 0.543
_shelxl_version_number 2013-3

loop_
_space_group_symop_operation_xyz
'x, y, z'
'-x, y, -z+1/2'
'x+1/2, y+1/2, z+1/2'
'-x+1/2, y+1/2, -z+1'
'-x, -y, -z'
'x, -y, z-1/2'
'-x+1/2, -y+1/2, -z+1/2'
'x+1/2, -y+1/2, z'

loop_
_atom_site_label
_atom_site_type_symbol
_atom_site_fract_x
_atom_site_fract_y
_atom_site_fract_z
_atom_site_U_iso_or_equiv
_atom_site_adp_type
_atom_site_occupancy
_atom_site_site_symmetry_order
_atom_site_calc_flag
_atom_site_refinement_flags_posn
_atom_site_refinement_flags_adp
_atom_site_refinement_flags_occupancy
_atom_site_disorder_assembly
_atom_site_disorder_group
I1 I 0.43921(8) 0.75819(8) 0.11648(4) 0.0650(4) Uani 1 1 d . . . . .
I2 I 0.35477(7) 0.78559(6) 0.03402(3) 0.0493(3) Uani 1 1 d . . . . .
I3 I 0.28074(8) 0.80480(7) -0.05066(4) 0.0607(4) Uani 1 1 d . . . . .
I4 I 1.0000 0.4303(5) 0.2500 0.1406(19) Uani 0.681(5) 2 d S TU P . .
I6 I 1.0000 0.693(3) 0.2500 0.1406(19) Uani 0.099(4) 2 d S TU P . .
I7 I 1.0000 0.5070(15) 0.2500 0.1406(19) Uani 0.221(5) 2 d S TU P . .
I5 I 0.8343(4) 0.3121(4) 0.24968(11) 0.229(2) Uani 0.741(3) 1 d . U P . .
I8 I 1.0635(19) 0.8767(19) 0.2513(6) 0.229(2) Uani 0.132(3) 1 d . U P . .
I9 I 0.740(3) 0.340(2) 0.2623(6) 0.229(2) Uani 0.127(3) 1 d . . P . .
S12 S 0.4554(3) 0.7336(3) -0.11930(13) 0.0605(11) Uani 1 1 d D . . . .
S11 S 0.5568(4) 0.5212(3) -0.14466(13) 0.0718(14) Uani 1 1 d D . . . .
C1 C 0.525(2) 0.628(2) -0.1747(8) 0.138(10) Uiso 1 1 d D . . . .
H1 H 0.4603 0.6196 -0.1887 0.166 Uiso 1 1 calc R U . A 1
C2 C 0.5312(15) 0.7229(16) -0.1551(7) 0.093(6) Uiso 1 1 d D . . . .
H2 H 0.5187 0.7758 -0.1755 0.111 Uiso 1 1 calc R U . B 2
C13 C 0.590(5) 0.627(3) -0.2056(13) 0.28(4) Uiso 0.42 1 d D . P C 1
H13A H 0.6470 0.6639 -0.1961 0.342 Uiso 0.42 1 calc R U P C 1
H13B H 0.6069 0.5592 -0.2115 0.342 Uiso 0.42 1 calc R U P C 1
O14 O 0.542(7) 0.670(11) -0.2392(16) 0.55(7) Uiso 0.42 1 d D . P C 1
C14 C 0.6270(13) 0.734(6) -0.1325(16) 0.28(4) Uiso 0.25 1 d D . P D 2
H14A H 0.6698 0.7613 -0.1501 0.342 Uiso 0.25 1 calc R U P D 2
H14B H 0.6264 0.7781 -0.1093 0.342 Uiso 0.25 1 calc R U P D 2
O15 O 0.653(9) 0.641(8) -0.120(8) 0.55(7) Uiso 0.25 1 d D . P D 2
S13 S 0.6027(3) 0.4912(2) -0.05771(11) 0.0422(8) Uani 1 1 d . . . . .
S14 S 0.5138(2) 0.6694(2) -0.03552(11) 0.0389(8) Uani 1 1 d . . . . .
S15 S 0.6867(2) 0.4559(2) 0.03431(12) 0.0439(9) Uani 1 1 d . . . . .
S16 S 0.5965(2) 0.6325(2) 0.05678(11) 0.0404(8) Uani 1 1 d . . . . .
C3 C 0.5486(10) 0.5633(9) -0.0968(4) 0.043(3) Uani 1 1 d . . . . .
C4 C 0.5076(10) 0.6437(9) -0.0866(4) 0.043(3) Uani 1 1 d . . . . .
C5 C 0.5806(9) 0.5682(9) -0.0201(4) 0.040(3) Uani 1 1 d . . . . .
C6 C 0.6170(9) 0.5538(9) 0.0192(4) 0.036(3) Uani 1 1 d . . . . .
C7 C 0.7059(10) 0.4891(11) 0.0850(5) 0.051(4) Uani 1 1 d . . . . .
C8 C 0.6633(10) 0.5701(10) 0.0953(5) 0.049(4) Uani 1 1 d . . . . .
S17 S 0.7808(3) 0.4125(3) 0.11599(15) 0.0694(13) Uani 1 1 d D . . . .
S18 S 0.6681(4) 0.6207(3) 0.14295(14) 0.0697(13) Uani 1 1 d D . . . .
C9 C 0.8215(18) 0.5013(16) 0.1526(7) 0.115(8) Uiso 1 1 d D . . . .
H9 H 0.8696 0.4704 0.1728 0.138 Uiso 1 1 calc R U . E 4
C10 C 0.7542(16) 0.5512(18) 0.1741(7) 0.127(9) Uiso 1 1 d D . . . .
H10 H 0.7238 0.5036 0.1905 0.152 Uiso 1 1 calc R U . F 3
C11 C 0.806(3) 0.627(4) 0.2006(17) 0.28(4) Uiso 0.21 1 d D . P G 3
H11A H 0.8375 0.5970 0.2255 0.342 Uiso 0.21 1 calc R U P G 3
H11B H 0.8524 0.6600 0.1866 0.342 Uiso 0.21 1 calc R U P G 3
O12 O 0.739(5) 0.692(13) 0.209(8) 0.55(7) Uiso 0.21 1 d D . P G 3
C12 C 0.868(6) 0.577(4) 0.1300(18) 0.28(4) Uiso 0.12 1 d D . P H 4
H12A H 0.8593 0.6425 0.1408 0.342 Uiso 0.12 1 calc R U P H 4
H12B H 0.9351 0.5632 0.1317 0.342 Uiso 0.12 1 calc R U P H 4
O13 O 0.82(3) 0.57(3) 0.091(4) 0.55(7) Uiso 0.12 1 d D . P H 4
S21 S 1.1150(3) 0.5844(3) 0.02989(11) 0.0459(9) Uani 1 1 d . . . . .
S22 S 0.9852(3) 0.4523(3) 0.06000(11) 0.0458(9) Uani 1 1 d . . . . .
C21 C 1.0216(9) 0.5077(9) 0.0189(4) 0.041(3) Uani 1 1 d . . . . .
C22 C 1.1278(10) 0.5669(9) 0.0805(5) 0.045(4) Uani 1 1 d . . . . .
C23 C 1.0685(10) 0.5039(10) 0.0950(4) 0.045(3) Uani 1 1 d . . . . .
S24 S 1.0633(3) 0.4749(3) 0.14523(12) 0.0605(11) Uani 1 1 d D . . . .
S23 S 1.2198(3) 0.6326(3) 0.10642(13) 0.0599(11) Uani 1 1 d D . . . .
C25 C 1.1770(15) 0.510(2) 0.1671(10) 0.171(13) Uiso 1 1 d D . . . .
H25 H 1.1822 0.5030 0.1968 0.205 Uiso 1 1 calc R U . I 1
C24 C 1.2103(17) 0.6077(17) 0.1579(5) 0.105(7) Uiso 1 1 d D . . . .
H24 H 1.2717 0.6197 0.1745 0.126 Uiso 1 1 calc R U . J 2
C27 C 1.2392(17) 0.437(3) 0.151(3) 0.28(4) Uiso 0.14 1 d D . P K 1
H27A H 1.3000 0.4664 0.1483 0.342 Uiso 0.14 1 calc R U P K 1
H27B H 1.2493 0.3803 0.1694 0.342 Uiso 0.14 1 calc R U P K 1
O28 O 1.193(16) 0.41(2) 0.114(6) 0.55(7) Uiso 0.14 1 d D . P K 1
C26 C 1.141(5) 0.680(3) 0.1693(15) 0.28(4) Uiso 0.36 1 d D . P L 2
H26A H 1.1717 0.7283 0.1884 0.342 Uiso 0.36 1 calc R U P L 2
H26B H 1.1094 0.7137 0.1454 0.342 Uiso 0.36 1 calc R U P L 2
O27 O 1.079(8) 0.623(6) 0.187(5) 0.55(7) Uiso 0.36 1 d D . P L 2

loop_
_atom_site_aniso_label
_atom_site_aniso_U_11
_atom_site_aniso_U_22
_atom_site_aniso_U_33
_atom_site_aniso_U_23
_atom_site_aniso_U_13
_atom_site_aniso_U_12
I1 0.0574(7) 0.0583(7) 0.0813(8) -0.0244(6) 0.0164(6) -0.0106(5)
I2 0.0404(6) 0.0291(5) 0.0834(8) -0.0009(4) 0.0267(5) 0.0025(4)
I3 0.0503(7) 0.0435(6) 0.0911(9) 0.0194(5) 0.0203(6) 0.0171(5)
I4 0.176(4) 0.198(5) 0.0428(15) 0.000 -0.0030(17) 0.000
I6 0.176(4) 0.198(5) 0.0428(15) 0.000 -0.0030(17) 0.000
I7 0.176(4) 0.198(5) 0.0428(15) 0.000 -0.0030(17) 0.000
I5 0.340(7) 0.236(4) 0.099(2) -0.014(2) -0.006(3) 0.081(4)
I8 0.340(7) 0.236(4) 0.099(2) -0.014(2) -0.006(3) 0.081(4)
I9 0.340(7) 0.236(4) 0.099(2) -0.014(2) -0.006(3) 0.081(4)
S12 0.074(3) 0.050(2) 0.058(3) 0.0157(19) 0.013(2) 0.014(2)
S11 0.117(4) 0.051(2) 0.050(3) -0.009(2) 0.021(3) -0.001(2)
S13 0.044(2) 0.0327(17) 0.054(2) -0.0006(15) 0.0184(17) 0.0013(15)
S14 0.044(2) 0.0289(16) 0.046(2) 0.0038(14) 0.0118(16) 0.0055(14)
S15 0.035(2) 0.0385(19) 0.059(2) 0.0101(16) 0.0097(17) 0.0092(15)
S16 0.041(2) 0.0336(17) 0.047(2) 0.0008(15) 0.0072(16) 0.0013(14)
C3 0.048(9) 0.029(7) 0.056(9) 0.004(6) 0.020(7) -0.007(6)
C4 0.044(9) 0.032(7) 0.054(9) -0.001(6) 0.013(7) 0.002(6)
C5 0.037(8) 0.028(7) 0.059(10) 0.003(6) 0.021(7) -0.001(6)
C6 0.034(8) 0.034(7) 0.041(8) 0.008(6) 0.013(6) 0.004(6)
C7 0.040(9) 0.063(10) 0.048(9) 0.007(7) 0.001(7) 0.001(7)
C8 0.038(9) 0.046(8) 0.064(10) 0.007(7) 0.011(7) 0.001(7)
S17 0.068(3) 0.058(3) 0.076(3) 0.017(2) -0.013(2) 0.012(2)
S18 0.082(3) 0.066(3) 0.056(3) -0.002(2) -0.005(2) 0.009(2)
S21 0.043(2) 0.0451(19) 0.051(2) 0.0062(17) 0.0127(18) -0.0015(16)
S22 0.048(2) 0.0429(19) 0.048(2) 0.0064(16) 0.0126(18) -0.0059(16)
C21 0.038(8) 0.035(7) 0.052(9) -0.002(7) 0.016(7) 0.002(6)
C22 0.037(8) 0.032(7) 0.067(10) -0.003(7) 0.013(7) -0.003(6)
C23 0.053(10) 0.034(7) 0.045(9) 0.003(6) 0.004(7) 0.012(6)
S24 0.087(3) 0.050(2) 0.044(2) -0.0015(18) 0.010(2) -0.017(2)
S23 0.061(3) 0.055(2) 0.065(3) -0.018(2) 0.014(2) -0.015(2)

loop_
_atom_type_symbol
_atom_type_description
_atom_type_scat_dispersion_real
_atom_type_scat_dispersion_imag
_atom_type_scat_source
C C 0.0033 0.0016 'International Tables Vol C Tables 4.2.6.8 and 6.1.1.4'
H H 0.0000 0.0000 'International Tables Vol C Tables 4.2.6.8 and 6.1.1.4'
I I -0.4742 1.8119 'International Tables Vol C Tables 4.2.6.8 and 6.1.1.4'
S S 0.1246 0.1234 'International Tables Vol C Tables 4.2.6.8 and 6.1.1.4'
O O 0.0106 0.0060 'International Tables Vol C Tables 4.2.6.8 and 6.1.1.4'

loop_
_geom_angle_atom_site_label_1
_geom_angle_atom_site_label_2
_geom_angle_atom_site_label_3
_geom_angle
_geom_angle_site_symmetry_1
_geom_angle_site_symmetry_3
C12 I1 I2 85.8(16) 8_465 .
I1 I2 I3 175.87(4) . .
I7 I4 I5 123.96(14) . .
I7 I4 I5 123.95(14) . 2_755
I5 I4 I5 112.1(3) . 2_755
I7 I6 I8 159.9(6) . 2_755
I7 I6 I8 159.9(6) . .
I8 I6 I8 40.1(12) 2_755 .
I4 I7 I6 180.000(11) . .
I9 I5 I9 82.0(14) . 7_655
I9 I5 I4 129.2(13) . .
I9 I5 I4 148.9(10) 7_655 .
I9 I5 I5 51.4(12) . 7_655
I9 I5 I5 30.6(8) 7_655 7_655
I4 I5 I5 179.0(3) . 7_655
I8 I8 I6 69.9(6) 2_755 .
I5 I9 I5 98.0(14) . 7_655
I5 I9 I9 62.7(14) . 7_655
I5 I9 I9 35.4(10) 7_655 7_655
C2 S12 C4 96.6(9) . .
C3 S11 C1 101.9(10) . .
C2 C1 C13 109(2) . .
C2 C1 S11 118(2) . .
C13 C1 S11 104.1(18) . .
C2 C1 H1 108.4 . .
C13 C1 H1 108.4 . .
S11 C1 H1 108.4 . .
C1 C2 C14 109(2) . .
C1 C2 S12 112.6(17) . .
C14 C2 S12 105.9(17) . .
C1 C2 H2 109.9 . .
C14 C2 H2 109.9 . .
S12 C2 H2 109.9 . .
O14 C13 C1 105.5(15) . .
O14 C13 H13A 110.6 . .
C1 C13 H13A 110.6 . .
O14 C13 H13B 110.6 . .
C1 C13 H13B 110.6 . .
H13A C13 H13B 108.8 . .
O14 O14 C13 141(6) 2_654 .
O15 C14 C2 104.9(15) . .
O15 C14 H14A 110.8 . .
C2 C14 H14A 110.8 . .
O15 C14 H14B 110.8 . .
C2 C14 H14B 110.8 . .
H14A C14 H14B 108.8 . .
C5 S13 C3 95.5(7) . .
C5 S14 C4 94.7(7) . .
C6 S15 C7 95.3(7) . .
C6 S16 C8 96.0(7) . .
C4 C3 S11 127.8(12) . .
C4 C3 S13 116.7(11) . .
S11 C3 S13 115.6(8) . .
C3 C4 S14 117.5(11) . .
C3 C4 S12 126.4(12) . .
S14 C4 S12 115.8(7) . .
C6 C5 S13 122.5(10) . .
C6 C5 S14 122.0(10) . .
S13 C5 S14 115.4(9) . .
C5 C6 S15 122.2(10) . .
C5 C6 S16 122.4(10) . .
S15 C6 S16 115.4(8) . .
C8 C7 S15 116.9(12) . .
C8 C7 S17 127.8(13) . .
S15 C7 S17 115.3(9) . .
C7 C8 S16 116.4(12) . .
C7 C8 S18 127.5(12) . .
S16 C8 S18 116.0(8) . .
C7 S17 C9 97.0(10) . .
C8 S18 C10 105.2(10) . .
C10 C9 C12 108(2) . .
C10 C9 S17 118.9(18) . .
C12 C9 S17 104.5(15) . .
C10 C9 H9 108.4 . .
C12 C9 H9 108.4 . .
S17 C9 H9 108.4 . .
C9 C10 C11 108(2) . .
C9 C10 S18 114.9(18) . .
C11 C10 S18 103.3(15) . .
C9 C10 H10 110.2 . .
C11 C10 H10 110.2 . .
S18 C10 H10 110.2 . .
O12 C11 C10 105.0(15) . .
O12 C11 H11A 110.7 . .
C10 C11 H11A 110.7 . .
O12 C11 H11B 110.7 . .
C10 C11 H11B 110.7 . .
H11A C11 H11B 108.8 . .
O13 C12 C9 104.9(15) . .
O13 C12 I1 92(8) . 8_565
C9 C12 I1 157(2) . 8_565
O13 C12 H12A 110.8 . .
C9 C12 H12A 110.8 . .
I1 C12 H12A 48.0 8_565 .
O13 C12 H12B 110.8 . .
C9 C12 H12B 110.8 . .
I1 C12 H12B 75.7 8_565 .
H12A C12 H12B 108.8 . .
C22 S21 C21 95.8(7) . .
C23 S22 C21 95.9(7) . .
C21 C21 S21 123.2(14) 5_765 .
C21 C21 S22 122.0(14) 5_765 .
S21 C21 S22 114.8(8) . .
C23 C22 S21 117.6(11) . .
C23 C22 S23 129.0(12) . .
S21 C22 S23 113.4(8) . .
C22 C23 S22 115.8(11) . .
C22 C23 S24 127.5(12) . .
S22 C23 S24 116.6(9) . .
C23 S24 C25 100.0(12) . .
C22 S23 C24 103.2(10) . .
C24 C25 C27 108(2) . .
C24 C25 S24 118(2) . .
C27 C25 S24 103.9(15) . .
C24 C25 H25 108.8 . .
C27 C25 H25 108.8 . .
S24 C25 H25 108.8 . .
C25 C24 C26 106.9(19) . .
C25 C24 S23 116.8(19) . .
C26 C24 S23 105.6(15) . .
C25 C24 H24 109.1 . .
C26 C24 H24 109.1 . .
S23 C24 H24 109.1 . .
O28 C27 C25 105.0(15) . .
O28 C27 H27A 110.7 . .
C25 C27 H27A 110.7 . .
O28 C27 H27B 110.7 . .
C25 C27 H27B 110.7 . .
H27A C27 H27B 108.8 . .
O27 C26 C24 104.2(15) . .
O27 C26 H26A 110.9 . .
C24 C26 H26A 110.9 . .
O27 C26 H26B 110.9 . .
C24 C26 H26B 110.9 . .
H26A C26 H26B 108.9 . .

loop_
_geom_bond_atom_site_label_1
_geom_bond_atom_site_label_2
_geom_bond_distance
_geom_bond_site_symmetry_2
I1 C12 2.56(2) 8_465
I1 I2 2.9028(17) .
I2 I3 2.9187(17) .
I4 I7 1.053(18) .
I4 I5 2.906(7) .
I4 I5 2.906(7) 2_755
I6 I7 2.56(4) .
I6 I8 2.68(4) 2_755
I6 I8 2.68(4) .
I5 I9 1.54(3) .
I5 I9 2.36(3) 7_655
I5 I5 2.993(12) 7_655
I8 I8 1.84(6) 2_755
I9 I5 2.36(3) 7_655
I9 I9 2.63(6) 7_655
S12 C2 1.75(2) .
S12 C4 1.757(14) .
S11 C3 1.733(15) .
S11 C1 1.81(3) .
C1 C2 1.46(3) .
C1 C13 1.498(10) .
C1 H1 1.0000 .
C2 C14 1.499(10) .
C2 H2 1.0000 .
C13 O14 1.381(10) .
C13 H13A 0.9900 .
C13 H13B 0.9900 .
O14 O14 1.3(2) 2_654
C14 O15 1.381(10) .
C14 H14A 0.9900 .
C14 H14B 0.9900 .
S13 C5 1.715(14) .
S13 C3 1.745(15) .
S14 C5 1.733(13) .
S14 C4 1.746(15) .
S15 C6 1.717(12) .
S15 C7 1.751(16) .
S16 C6 1.723(13) .
S16 C8 1.737(15) .
C3 C4 1.324(18) .
C5 C6 1.373(19) .
C7 C8 1.34(2) .
C7 S17 1.753(15) .
C8 S18 1.742(16) .
S17 C9 1.777(17) .
S18 C10 1.793(18) .
C9 C10 1.47(3) .
C9 C12 1.500(10) .
C9 H9 1.0000 .
C10 C11 1.501(10) .
C10 H10 1.0000 .
C11 O12 1.381(10) .
C11 H11A 0.9900 .
C11 H11B 0.9900 .
C12 O13 1.381(10) .
C12 I1 2.56(2) 8_565
C12 H12A 0.9900 .
C12 H12B 0.9900 .
S21 C22 1.706(16) .
S21 C21 1.719(14) .
S22 C23 1.723(15) .
S22 C21 1.728(14) .
C21 C21 1.36(3) 5_765
C22 C23 1.361(19) .
C22 S23 1.745(14) .
C23 S24 1.750(15) .
S24 C25 1.784(19) .
S23 C24 1.792(17) .
C25 C24 1.47(3) .
C25 C27 1.501(10) .
C25 H25 1.0000 .
C24 C26 1.497(10) .
C24 H24 1.0000 .
C27 O28 1.380(10) .
C27 H27A 0.9900 .
C27 H27B 0.9900 .
C26 O27 1.382(10) .
C26 H26A 0.9900 .
C26 H26B 0.9900 .
